data_4061850
loop_
_publ_author_name
'Yumiko Nakajima'
'Hiroharu Suzuk'

_publ_section_title
;
 Nitrogen-Nitrogen Bond Cleavage of Hydrazine Derivatives by Trinuclear
Pentahydride Complex of Ruthenium,
(Cp'Ru)3(m-H)3(m3-H)2 (Cp' = h5-C5Me5)
;
_journal_name_full Organometallics
_journal_year 2003
_chemical_formula_sum 'C36 H53 N Ru3'
_chemical_formula_weight 803.00
_space_group_IT_number 12
_symmetry_cell_setting monoclinic
_symmetry_space_group_name_Hall '-C 2y'
_symmetry_space_group_name_H-M 'C 1 2/m 1'
_cell_angle_alpha 90.00
_cell_angle_beta 106.16(3)
_cell_angle_gamma 90.00
_cell_formula_units_Z 4
_cell_length_a 17.489(6)
_cell_length_b 18.610(10)
_cell_length_c 11.046(5)
_cell_measurement_temperature 293(2)
_cell_volume 3453(3)
_diffrn_ambient_temperature 223(2)
_exptl_crystal_density_diffrn 1.545
_cod_original_sg_symbol_H-M 'C 2/m'
_cod_database_code 4061850

loop_
_symmetry_equiv_pos_as_xyz
'x, y, z'
'x, -y, z'
'x+1/2, y+1/2, z'
'x+1/2, -y+1/2, z'
'-x, -y, -z'
'-x, y, -z'
'-x+1/2, -y+1/2, -z'
'-x+1/2, y+1/2, -z'

loop_
_atom_site_label
_atom_site_type_symbol
_atom_site_fract_x
_atom_site_fract_y
_atom_site_fract_z
_atom_site_U_iso_or_equiv
_atom_site_adp_type
_atom_site_occupancy
_atom_site_symmetry_multiplicity
_atom_site_calc_flag
_atom_site_refinement_flags
_atom_site_disorder_assembly
_atom_site_disorder_group
Ru1 Ru 0.254404(15) 0.073148(13) 0.20385(2) 0.02832(12) Uani 1 1 d . . .
Ru2 Ru 0.14628(2) 0.0000 0.29349(3) 0.03015(13) Uani 1 2 d S . .
N1 N 0.2661(2) 0.0000 0.3434(3) 0.0270(7) Uani 1 2 d S . .
C1 C 0.3087(3) 0.0000 0.4720(4) 0.0313(9) Uani 1 2 d S . .
C2 C 0.3292(3) 0.0646(2) 0.5380(4) 0.0442(9) Uani 1 1 d . . .
C3 C 0.3692(3) 0.0643(3) 0.6662(4) 0.0500(10) Uani 1 1 d . . .
C4 C 0.3892(4) 0.0000 0.7298(5) 0.0466(13) Uani 1 2 d S . .
C5 C 0.3424(2) 0.1293(2) 0.1282(4) 0.0429(8) Uani 1 1 d . . .
C6 C 0.2658(2) 0.1397(2) 0.0442(3) 0.0386(7) Uani 1 1 d . . .
C7 C 0.2196(2) 0.17756(18) 0.1109(3) 0.0343(7) Uani 1 1 d . . .
C8 C 0.2683(2) 0.19044(19) 0.2367(3) 0.0381(8) Uani 1 1 d . . .
C9 C 0.3448(2) 0.1608(2) 0.2467(4) 0.0432(8) Uani 1 1 d . . .
C10 C 0.4129(4) 0.0984(3) 0.0936(7) 0.0794(18) Uani 1 1 d . . .
H10A H 0.4488 0.0773 0.1668 0.119 Uiso 1 1 calc R . .
H10B H 0.4398 0.1359 0.0619 0.119 Uiso 1 1 calc R . .
H10C H 0.3951 0.0623 0.0299 0.119 Uiso 1 1 calc R . .
C11 C 0.2393(4) 0.1202(3) -0.0927(4) 0.0698(16) Uani 1 1 d . . .
H11A H 0.1825 0.1143 -0.1187 0.105 Uiso 1 1 calc R . .
H11B H 0.2643 0.0761 -0.1058 0.105 Uiso 1 1 calc R . .
H11C H 0.2541 0.1578 -0.1413 0.105 Uiso 1 1 calc R . .
C12 C 0.1372(3) 0.2053(2) 0.0550(5) 0.0588(12) Uani 1 1 d . . .
H12A H 0.1141 0.2183 0.1213 0.088 Uiso 1 1 calc R . .
H12B H 0.1054 0.1687 0.0035 0.088 Uiso 1 1 calc R . .
H12C H 0.1391 0.2468 0.0043 0.088 Uiso 1 1 calc R . .
C13 C 0.2456(4) 0.2345(3) 0.3353(5) 0.0662(14) Uani 1 1 d . . .
H13A H 0.1929 0.2216 0.3376 0.099 Uiso 1 1 calc R . .
H13B H 0.2469 0.2846 0.3151 0.099 Uiso 1 1 calc R . .
H13C H 0.2825 0.2254 0.4161 0.099 Uiso 1 1 calc R . .
C14 C 0.4185(3) 0.1679(4) 0.3545(6) 0.0795(19) Uani 1 1 d . . .
H14A H 0.4436 0.1218 0.3732 0.119 Uiso 1 1 calc R . .
H14B H 0.4046 0.1856 0.4272 0.119 Uiso 1 1 calc R . .
H14C H 0.4545 0.2009 0.3321 0.119 Uiso 1 1 calc R . .
C15 C 0.0946(3) 0.0387(3) 0.4428(4) 0.0652(15) Uani 1 1 d . . .
C16 C 0.0456(3) 0.0606(2) 0.3242(5) 0.0527(11) Uani 1 1 d . . .
C17 C 0.0152(3) 0.0000 0.2524(5) 0.0436(12) Uani 1 2 d S . .
C18 C 0.1345(5) 0.0862(8) 0.5523(9) 0.176(6) Uani 1 1 d . . .
C19 C 0.0229(4) 0.1376(3) 0.2849(12) 0.126(4) Uani 1 1 d . . .
C20 C -0.0461(4) 0.0000 0.1253(8) 0.100(4) Uani 1 2 d S . .
H2 H 0.316(2) 0.107(2) 0.496(4) 0.030(9) Uiso 1 1 d . . .
H3 H 0.384(4) 0.112(3) 0.721(6) 0.082(18) Uiso 1 1 d . . .
H4 H 0.404(6) 0.0000 0.802(10) 0.10(3) Uiso 1 2 d S . .

loop_
_atom_site_aniso_label
_atom_site_aniso_U_11
_atom_site_aniso_U_22
_atom_site_aniso_U_33
_atom_site_aniso_U_23
_atom_site_aniso_U_13
_atom_site_aniso_U_12
Ru1 0.03624(18) 0.02522(17) 0.02564(16) 0.00083(8) 0.01217(11) -0.00305(9)
Ru2 0.0250(2) 0.0408(2) 0.0274(2) 0.000 0.01183(14) 0.000
N1 0.0248(16) 0.0313(19) 0.0254(17) 0.000 0.0078(13) 0.000
C1 0.031(2) 0.037(2) 0.029(2) 0.000 0.0123(17) 0.000
C2 0.048(2) 0.046(2) 0.0351(18) 0.0006(16) 0.0070(16) -0.0025(17)
C3 0.057(2) 0.055(2) 0.0355(19) -0.0109(17) 0.0081(17) -0.0060(19)
C4 0.044(3) 0.066(4) 0.025(2) 0.000 0.002(2) 0.000
C5 0.0431(19) 0.0377(19) 0.057(2) 0.0114(16) 0.0295(17) -0.0002(15)
C6 0.054(2) 0.0326(16) 0.0324(16) 0.0043(13) 0.0179(15) -0.0041(15)
C7 0.0391(17) 0.0245(15) 0.0379(16) 0.0060(13) 0.0087(13) -0.0024(13)
C8 0.053(2) 0.0291(16) 0.0350(16) -0.0034(13) 0.0173(15) -0.0110(15)
C9 0.0398(18) 0.043(2) 0.0438(19) 0.0082(16) 0.0063(15) -0.0140(16)
C10 0.073(3) 0.066(3) 0.123(5) 0.029(3) 0.068(4) 0.016(3)
C11 0.124(5) 0.054(3) 0.035(2) 0.0005(19) 0.028(3) -0.015(3)
C12 0.045(2) 0.041(2) 0.083(3) 0.017(2) 0.005(2) -0.0004(18)
C13 0.117(5) 0.042(2) 0.053(2) -0.015(2) 0.045(3) -0.014(3)
C14 0.058(3) 0.086(4) 0.076(3) 0.027(3) -0.013(3) -0.032(3)
C15 0.0373(19) 0.112(4) 0.057(2) -0.043(3) 0.0308(18) -0.024(2)
C16 0.045(2) 0.0357(19) 0.094(3) 0.003(2) 0.046(2) 0.0037(16)
C17 0.024(2) 0.061(3) 0.049(3) 0.000 0.015(2) 0.000
C18 0.089(5) 0.333(15) 0.134(7) -0.176(9) 0.077(5) -0.099(7)
C19 0.093(5) 0.039(3) 0.288(12) 0.034(5) 0.122(7) 0.023(3)
C20 0.034(3) 0.209(12) 0.057(4) 0.000 0.013(3) 0.000

loop_
_geom_bond_atom_site_label_1
_geom_bond_atom_site_label_2
_geom_bond_distance
_geom_bond_site_symmetry_2
_geom_bond_publ_flag
Ru1 N1 2.024(3) . ?
Ru1 C7 2.203(3) . ?
Ru1 C5 2.208(4) . ?
Ru1 C6 2.208(3) . ?
Ru1 C8 2.215(4) . ?
Ru1 C9 2.228(4) . ?
Ru1 Ru1 2.7226(16) 2 ?
Ru1 Ru2 2.7298(9) . ?
Ru2 N1 2.013(4) . ?
Ru2 C16 2.196(4) 2 ?
Ru2 C16 2.196(4) . ?
Ru2 C17 2.209(5) . ?
Ru2 C15 2.210(4) 2 ?
Ru2 C15 2.210(4) . ?
Ru2 Ru1 2.7298(9) 2 ?
N1 C1 1.408(6) . ?
N1 Ru1 2.024(3) 2 ?
C1 C2 1.400(5) . ?
C1 C2 1.400(5) 2 ?
C2 C3 1.395(6) . ?
C3 C4 1.382(5) . ?
C4 C3 1.382(5) 2 ?
C5 C6 1.414(6) . ?
C5 C9 1.424(6) . ?
C5 C10 1.503(6) . ?
C6 C7 1.422(5) . ?
C6 C11 1.498(6) . ?
C7 C8 1.433(5) . ?
C7 C12 1.494(5) . ?
C8 C9 1.422(6) . ?
C8 C13 1.502(5) . ?
C9 C14 1.497(6) . ?
C15 C16 1.411(8) . ?
C15 C15 1.439(12) 2 ?
C15 C18 1.505(7) . ?
C16 C17 1.396(6) . ?
C16 C19 1.518(7) . ?
C17 C16 1.396(6) 2 ?
C17 C20 1.511(10) . ?
